data_2215587
loop_
_publ_author_name
'Kwak, Han'
'Park, Chi-Ho'
'Kim, Pan-Gi'
'Kim, Cheal'
'Kim, Youngmee'

_publ_section_title
;
 4,5-Dimethyl-1,2-bis(pyridine-3-carboxamido)benzene
;
_journal_coeditor_code LH2501
_journal_issue 10
_journal_name_full 'Acta Crystallographica Section E'
_journal_page_first o4104
_journal_page_last o4105
_journal_paper_doi 10.1107/S1600536807044492
_journal_volume 63
_journal_year 2007
_chemical_formula_iupac 'C20 H18 N4 O2'
_chemical_formula_moiety 'C20 H18 N4 O2'
_chemical_formula_sum 'C20 H18 N4 O2'
_chemical_formula_weight 346.38
_chemical_name_systematic
;
4,5-Dimethyl-1,2-bis(pyridine-3-carboxamido)benzene
;
_space_group_IT_number 14
_symmetry_cell_setting monoclinic
_symmetry_space_group_name_Hall '-P 2ybc'
_symmetry_space_group_name_H-M 'P 1 21/c 1'
_atom_sites_solution_hydrogens geom
_atom_sites_solution_primary direct
_atom_sites_solution_secondary difmap
_audit_creation_method SHELXTL
_cell_angle_alpha 90.00
_cell_angle_beta 101.467(5)
_cell_angle_gamma 90.00
_cell_formula_units_Z 4
_cell_length_a 8.086(2)
_cell_length_b 17.960(5)
_cell_length_c 12.135(3)
_cell_measurement_reflns_used 1519
_cell_measurement_temperature 293(2)
_cell_measurement_theta_max 21.57
_cell_measurement_theta_min 2.27
_cell_volume 1727.1(8)
_computing_cell_refinement 'SMART (Bruker, 1997)'
_computing_data_collection 'SMART (Bruker, 1997)'
_computing_data_reduction 'SAINT (Bruker, 1997)'
_computing_molecular_graphics 'SHELXTL (Bruker, 1998)'
_computing_publication_material 'SHELXTL (Bruker, 1998)'
_computing_structure_refinement 'SHELXL97 (Sheldrick, 1997)'
_computing_structure_solution 'SHELXS97 (Sheldrick, 1997)'
_diffrn_ambient_temperature 293(2)
_diffrn_measured_fraction_theta_full 0.999
_diffrn_measured_fraction_theta_max 0.999
_diffrn_measurement_device_type 'Bruker SMART CCD'
_diffrn_measurement_method '\f and \w'
_diffrn_radiation_monochromator graphite
_diffrn_radiation_source 'fine-focus sealed tube'
_diffrn_radiation_type MoK\a
_diffrn_radiation_wavelength 0.71073
_diffrn_reflns_av_R_equivalents 0.0304
_diffrn_reflns_av_sigmaI/netI 0.0537
_diffrn_reflns_limit_h_max 9
_diffrn_reflns_limit_h_min -9
_diffrn_reflns_limit_k_max 22
_diffrn_reflns_limit_k_min -22
_diffrn_reflns_limit_l_max 14
_diffrn_reflns_limit_l_min -8
_diffrn_reflns_number 9503
_diffrn_reflns_theta_full 26.00
_diffrn_reflns_theta_max 26.00
_diffrn_reflns_theta_min 2.05
_exptl_absorpt_coefficient_mu 0.089
_exptl_absorpt_correction_T_max 0.982
_exptl_absorpt_correction_T_min 0.978
_exptl_absorpt_correction_type multi-scan
_exptl_absorpt_process_details '(SADABS; Bruker, 1997)'
_exptl_crystal_colour colourless
_exptl_crystal_density_diffrn 1.332
_exptl_crystal_density_method 'not measured'
_exptl_crystal_description block
_exptl_crystal_F_000 728
_exptl_crystal_size_max 0.25
_exptl_crystal_size_mid 0.25
_exptl_crystal_size_min 0.20
_refine_diff_density_max 0.180
_refine_diff_density_min -0.155
_refine_ls_extinction_coef 0.0233(19)
_refine_ls_extinction_expression Fc^*^=kFc[1+0.001xFc^2^\l^3^/sin(2\q)]^-1/4^
_refine_ls_extinction_method 'SHELXL97 (Sheldrick, 1997)'
_refine_ls_goodness_of_fit_ref 1.042
_refine_ls_hydrogen_treatment mixed
_refine_ls_matrix_type full
_refine_ls_number_parameters 246
_refine_ls_number_reflns 3391
_refine_ls_number_restraints 0
_refine_ls_restrained_S_all 1.042
_refine_ls_R_factor_all 0.0689
_refine_ls_R_factor_gt 0.0429
_refine_ls_shift/su_max 0.000
_refine_ls_shift/su_mean 0.000
_refine_ls_structure_factor_coef Fsqd
_refine_ls_weighting_details 'calc w = 1/[\s^2^(Fo^2^)+(0.0396P)^2^+0.2189P] where P=(Fo^2^+2Fc^2^)/3'
_refine_ls_weighting_scheme calc
_refine_ls_wR_factor_gt 0.1010
_refine_ls_wR_factor_ref 0.1108
_reflns_number_gt 2300
_reflns_number_total 3391
_reflns_threshold_expression I>2\s(I)
_cod_data_source_file lh2501.cif
_cod_data_source_block I
_cod_original_cell_volume 1727.2(8)
_cod_original_sg_symbol_H-M 'P 21/c'
_cod_database_code 2215587
_cod_database_fobs_code 2215587

loop_
_symmetry_equiv_pos_as_xyz
'x, y, z'
'-x, y+1/2, -z+1/2'
'-x, -y, -z'
'x, -y-1/2, z-1/2'

loop_
_atom_site_type_symbol
_atom_site_label
_atom_site_fract_x
_atom_site_fract_y
_atom_site_fract_z
_atom_site_U_iso_or_equiv
_atom_site_adp_type
_atom_site_calc_flag
_atom_site_refinement_flags
_atom_site_occupancy
N N1 0.5376(2) 0.74635(9) 0.34859(15) 0.0654(5) Uani d . 1
N N2 0.28726(18) 0.52612(8) 0.46355(13) 0.0414(4) Uani d . 1
H H2N 0.356(2) 0.5308(10) 0.5311(17) 0.054(5) Uiso d . 1
N N3 0.16193(17) 0.45162(7) 0.64598(11) 0.0395(3) Uani d . 1
H H3N 0.069(2) 0.4465(9) 0.6770(14) 0.048(5) Uiso d . 1
N N4 0.1892(2) 0.45996(12) 0.99772(15) 0.0791(6) Uani d . 1
O O1 0.16797(14) 0.58349(6) 0.29969(9) 0.0481(3) Uani d . 1
O O2 0.42842(14) 0.49969(7) 0.68104(10) 0.0513(3) Uani d . 1
C C1 0.4360(2) 0.68713(10) 0.33456(16) 0.0535(5) Uani d . 1
H H1 0.3927 0.6719 0.2612 0.064 Uiso calc R 1
C C2 0.5950(3) 0.76727(11) 0.45490(19) 0.0619(5) Uani d . 1
H H2 0.6652 0.8087 0.4676 0.074 Uiso calc R 1
C C3 0.5569(2) 0.73150(10) 0.54635(17) 0.0566(5) Uani d . 1
H H3 0.6001 0.7486 0.6187 0.068 Uiso calc R 1
C C4 0.4536(2) 0.66975(9) 0.52960(16) 0.0496(5) Uani d . 1
H H4 0.4272 0.6442 0.5905 0.060 Uiso calc R 1
C C5 0.3900(2) 0.64649(9) 0.42080(14) 0.0408(4) Uani d . 1
C C6 0.2720(2) 0.58253(9) 0.38911(14) 0.0402(4) Uani d . 1
C C7 0.19937(19) 0.45736(9) 0.44661(14) 0.0381(4) Uani d . 1
C C8 0.1681(2) 0.42332(9) 0.34149(14) 0.0458(4) Uani d . 1
H H8 0.2085 0.4458 0.2830 0.055 Uiso calc R 1
C C9 0.0792(2) 0.35732(10) 0.32058(14) 0.0468(4) Uani d . 1
C C10 0.0223(2) 0.32184(9) 0.40926(15) 0.0452(4) Uani d . 1
C C11 0.0582(2) 0.35489(9) 0.51430(14) 0.0424(4) Uani d . 1
H H11 0.0227 0.3312 0.5737 0.051 Uiso calc R 1
C C12 0.14512(19) 0.42190(8) 0.53512(13) 0.0363(4) Uani d . 1
C C13 0.2963(2) 0.48389(9) 0.71203(14) 0.0391(4) Uani d . 1
C C14 0.2776(2) 0.49965(9) 0.82949(14) 0.0403(4) Uani d . 1
C C15 0.3483(2) 0.56311(10) 0.88388(16) 0.0549(5) Uani d . 1
H H15 0.4049 0.5970 0.8468 0.066 Uiso calc R 1
C C16 0.3339(3) 0.57546(12) 0.99318(17) 0.0670(6) Uani d . 1
H H16 0.3776 0.6185 1.0306 0.080 Uiso calc R 1
C C17 0.2542(3) 0.52323(14) 1.04615(19) 0.0740(6) Uani d . 1
H H17 0.2447 0.5322 1.1201 0.089 Uiso calc R 1
C C18 0.1988(2) 0.45048(11) 0.89029(16) 0.0588(5) Uani d . 1
H H18 0.1495 0.4081 0.8538 0.071 Uiso calc R 1
C C19 0.0500(3) 0.32368(11) 0.20413(17) 0.0689(6) Uani d . 1
H H19A 0.0737 0.3602 0.1516 0.103 Uiso calc R 1
H H19B -0.0654 0.3079 0.1827 0.103 Uiso calc R 1
H H19C 0.1231 0.2816 0.2041 0.103 Uiso calc R 1
C C20 -0.0709(3) 0.24884(10) 0.39309(19) 0.0696(6) Uani d . 1
H H20A -0.0907 0.2315 0.4642 0.104 Uiso calc R 1
H H20B -0.0045 0.2128 0.3627 0.104 Uiso calc R 1
H H20C -0.1769 0.2556 0.3421 0.104 Uiso calc R 1

loop_
_atom_site_aniso_label
_atom_site_aniso_U_11
_atom_site_aniso_U_22
_atom_site_aniso_U_33
_atom_site_aniso_U_12
_atom_site_aniso_U_13
_atom_site_aniso_U_23
N1 0.0692(11) 0.0592(10) 0.0661(12) -0.0163(9) 0.0091(9) 0.0101(9)
N2 0.0444(8) 0.0462(8) 0.0336(8) -0.0022(7) 0.0081(7) 0.0015(7)
N3 0.0380(8) 0.0476(8) 0.0345(8) -0.0027(6) 0.0110(6) -0.0021(6)
N4 0.0844(13) 0.1113(15) 0.0429(11) -0.0207(12) 0.0157(9) 0.0045(11)
O1 0.0473(7) 0.0567(7) 0.0388(7) -0.0034(6) 0.0049(6) 0.0052(6)
O2 0.0395(7) 0.0726(8) 0.0426(7) -0.0055(6) 0.0098(5) -0.0003(6)
C1 0.0585(11) 0.0526(10) 0.0480(11) -0.0062(9) 0.0070(9) 0.0062(9)
C2 0.0574(12) 0.0503(11) 0.0749(15) -0.0081(9) 0.0058(11) 0.0001(11)
C3 0.0560(12) 0.0520(11) 0.0584(13) 0.0014(9) 0.0033(10) -0.0086(10)
C4 0.0533(11) 0.0491(10) 0.0467(11) 0.0029(9) 0.0105(9) 0.0017(8)
C5 0.0391(9) 0.0417(9) 0.0420(10) 0.0035(7) 0.0087(7) 0.0033(8)
C6 0.0398(9) 0.0474(9) 0.0356(10) 0.0023(8) 0.0126(7) 0.0008(8)
C7 0.0372(9) 0.0411(9) 0.0371(9) 0.0035(7) 0.0099(7) -0.0004(7)
C8 0.0521(10) 0.0506(10) 0.0366(10) 0.0051(8) 0.0138(8) -0.0009(8)
C9 0.0502(10) 0.0488(10) 0.0403(10) 0.0076(9) 0.0063(8) -0.0086(8)
C10 0.0454(10) 0.0402(9) 0.0491(11) 0.0042(8) 0.0071(8) -0.0063(8)
C11 0.0459(10) 0.0396(9) 0.0423(10) 0.0006(8) 0.0105(8) 0.0009(8)
C12 0.0363(9) 0.0397(9) 0.0330(9) 0.0043(7) 0.0071(7) -0.0014(7)
C13 0.0387(9) 0.0409(9) 0.0374(10) 0.0019(7) 0.0065(7) 0.0020(7)
C14 0.0395(9) 0.0472(9) 0.0335(9) 0.0018(7) 0.0054(7) 0.0020(8)
C15 0.0683(13) 0.0517(11) 0.0449(11) -0.0074(9) 0.0119(9) -0.0019(9)
C16 0.0866(16) 0.0660(13) 0.0464(12) 0.0005(11) 0.0087(11) -0.0159(10)
C17 0.0796(15) 0.1054(18) 0.0397(12) 0.0062(14) 0.0183(11) -0.0067(13)
C18 0.0662(13) 0.0698(12) 0.0400(11) -0.0193(10) 0.0097(9) 0.0008(10)
C19 0.0869(15) 0.0688(13) 0.0510(12) 0.0008(11) 0.0137(11) -0.0189(11)
C20 0.0813(15) 0.0554(12) 0.0711(15) -0.0131(11) 0.0128(12) -0.0160(11)

loop_
_atom_type_symbol
_atom_type_description
_atom_type_scat_dispersion_real
_atom_type_scat_dispersion_imag
_atom_type_scat_source
C C 0.0033 0.0016 'International Tables Vol C Tables 4.2.6.8 and 6.1.1.4'
H H 0.0000 0.0000 'International Tables Vol C Tables 4.2.6.8 and 6.1.1.4'
N N 0.0061 0.0033 'International Tables Vol C Tables 4.2.6.8 and 6.1.1.4'
O O 0.0106 0.0060 'International Tables Vol C Tables 4.2.6.8 and 6.1.1.4'

loop_
_geom_angle_atom_site_label_1
_geom_angle_atom_site_label_2
_geom_angle_atom_site_label_3
_geom_angle
C1 N1 C2 115.76(17)
C6 N2 C7 125.53(15)
C6 N2 H2N 120.0(12)
C7 N2 H2N 114.5(12)
C13 N3 C12 129.50(14)
C13 N3 H3N 115.5(11)
C12 N3 H3N 114.9(11)
C18 N4 C17 116.35(19)
N1 C1 C5 125.06(18)
N1 C1 H1 117.5
C5 C1 H1 117.5
N1 C2 C3 124.06(18)
N1 C2 H2 118.0
C3 C2 H2 118.0
C2 C3 C4 119.02(18)
C2 C3 H3 120.5
C4 C3 H3 120.5
C3 C4 C5 118.88(17)
C3 C4 H4 120.6
C5 C4 H4 120.6
C4 C5 C1 117.21(16)
C4 C5 C6 125.11(15)
C1 C5 C6 117.65(15)
O1 C6 N2 123.77(15)
O1 C6 C5 120.29(15)
N2 C6 C5 115.94(15)
C8 C7 C12 118.58(15)
C8 C7 N2 120.63(15)
C12 C7 N2 120.78(14)
C9 C8 C7 122.53(16)
C9 C8 H8 118.7
C7 C8 H8 118.7
C8 C9 C10 119.05(15)
C8 C9 C19 119.53(16)
C10 C9 C19 121.40(17)
C11 C10 C9 118.08(15)
C11 C10 C20 120.10(16)
C9 C10 C20 121.80(16)
C10 C11 C12 122.98(15)
C10 C11 H11 118.5
C12 C11 H11 118.5
C11 C12 C7 118.73(15)
C11 C12 N3 116.38(14)
C7 C12 N3 124.75(14)
O2 C13 N3 124.23(15)
O2 C13 C14 120.41(15)
N3 C13 C14 115.36(14)
C15 C14 C18 117.49(16)
C15 C14 C13 120.17(15)
C18 C14 C13 122.24(16)
C16 C15 C14 119.24(18)
C16 C15 H15 120.4
C14 C15 H15 120.4
C17 C16 C15 118.8(2)
C17 C16 H16 120.6
C15 C16 H16 120.6
N4 C17 C16 123.8(2)
N4 C17 H17 118.1
C16 C17 H17 118.1
N4 C18 C14 124.24(19)
N4 C18 H18 117.9
C14 C18 H18 117.9
C9 C19 H19A 109.5
C9 C19 H19B 109.5
H19A C19 H19B 109.5
C9 C19 H19C 109.5
H19A C19 H19C 109.5
H19B C19 H19C 109.5
C10 C20 H20A 109.5
C10 C20 H20B 109.5
H20A C20 H20B 109.5
C10 C20 H20C 109.5
H20A C20 H20C 109.5
H20B C20 H20C 109.5

loop_
_geom_bond_atom_site_label_1
_geom_bond_atom_site_label_2
_geom_bond_distance
N1 C1 1.334(2)
N1 C2 1.335(3)
N2 C6 1.347(2)
N2 C7 1.419(2)
N2 H2N 0.90(2)
N3 C13 1.346(2)
N3 C12 1.428(2)
N3 H3N 0.907(17)
N4 C18 1.332(2)
N4 C17 1.338(3)
O1 C6 1.2340(19)
O2 C13 1.2345(19)
C1 C5 1.386(2)
C1 H1 0.9300
C2 C3 1.369(3)
C2 H2 0.9300
C3 C4 1.379(2)
C3 H3 0.9300
C4 C5 1.383(2)
C4 H4 0.9300
C5 C6 1.494(2)
C7 C8 1.392(2)
C7 C12 1.392(2)
C8 C9 1.383(2)
C8 H8 0.9300
C9 C10 1.404(2)
C9 C19 1.512(2)
C10 C11 1.384(2)
C10 C20 1.506(2)
C11 C12 1.391(2)
C11 H11 0.9300
C13 C14 1.490(2)
C14 C15 1.382(2)
C14 C18 1.384(2)
C15 C16 1.372(3)
C15 H15 0.9300
C16 C17 1.369(3)
C16 H16 0.9300
C17 H17 0.9300
C18 H18 0.9300
C19 H19A 0.9600
C19 H19B 0.9600
C19 H19C 0.9600
C20 H20A 0.9600
C20 H20B 0.9600
C20 H20C 0.9600

loop_
_geom_hbond_atom_site_label_D
_geom_hbond_atom_site_label_H
_geom_hbond_atom_site_label_A
_geom_hbond_site_symmetry_A
_geom_hbond_distance_DH
_geom_hbond_distance_HA
_geom_hbond_distance_DA
_geom_hbond_angle_DHA
C8 H8 O1 . 0.93 2.51 2.921(2) 107.2
N2 H2N O2 . 0.90(2) 1.88(2) 2.701(2) 150.8(16)
C17 H17 O1 1_556 0.93 2.55 3.461(3) 165.3
N3 H3N O1 3_566 0.907(17) 2.066(18) 2.9407(19) 161.6(15)

loop_
_geom_torsion_atom_site_label_1
_geom_torsion_atom_site_label_2
_geom_torsion_atom_site_label_3
_geom_torsion_atom_site_label_4
_geom_torsion
C2 N1 C1 C5 -1.1(3)
C1 N1 C2 C3 0.7(3)
N1 C2 C3 C4 0.3(3)
C2 C3 C4 C5 -0.8(3)
C3 C4 C5 C1 0.4(2)
C3 C4 C5 C6 -177.68(15)
N1 C1 C5 C4 0.6(3)
N1 C1 C5 C6 178.84(17)
C7 N2 C6 O1 6.3(3)
C7 N2 C6 C5 -174.10(13)
C4 C5 C6 O1 148.83(17)
C1 C5 C6 O1 -29.3(2)
C4 C5 C6 N2 -30.8(2)
C1 C5 C6 N2 151.08(16)
C6 N2 C7 C8 37.4(2)
C6 N2 C7 C12 -143.67(16)
C12 C7 C8 C9 2.8(2)
N2 C7 C8 C9 -178.30(15)
C7 C8 C9 C10 -2.0(3)
C7 C8 C9 C19 179.94(16)
C8 C9 C10 C11 0.0(2)
C19 C9 C10 C11 178.07(17)
C8 C9 C10 C20 -178.29(17)
C19 C9 C10 C20 -0.2(3)
C9 C10 C11 C12 1.1(2)
C20 C10 C11 C12 179.44(16)
C10 C11 C12 C7 -0.3(2)
C10 C11 C12 N3 175.65(14)
C8 C7 C12 C11 -1.6(2)
N2 C7 C12 C11 179.49(14)
C8 C7 C12 N3 -177.19(14)
N2 C7 C12 N3 3.9(2)
C13 N3 C12 C11 138.35(17)
C13 N3 C12 C7 -45.9(2)
C12 N3 C13 O2 7.3(3)
C12 N3 C13 C14 -172.16(14)
O2 C13 C14 C15 36.5(2)
N3 C13 C14 C15 -144.00(16)
O2 C13 C14 C18 -139.76(18)
N3 C13 C14 C18 39.7(2)
C18 C14 C15 C16 -1.6(3)
C13 C14 C15 C16 -178.07(17)
C14 C15 C16 C17 1.9(3)
C18 N4 C17 C16 -2.8(3)
C15 C16 C17 N4 0.3(3)
C17 N4 C18 C14 3.1(3)
C15 C14 C18 N4 -1.0(3)
C13 C14 C18 N4 175.37(18)

loop_
_cod_related_entry_id
_cod_related_entry_database
_cod_related_entry_code
1 ChemSpider 21123305
